data_4071903
loop_
_publ_author_name
'Esteruelas, Miguel A.'
'Garc\'ia-Yebra, Cristina'
'Oliv\'an, Montserrat'
'O\~nate, Enrique'
'Valencia, Marta'

_publ_section_title
;
 Osmium-Catalyzed Allylic Alkylation
;
_journal_issue 19
_journal_name_full Organometallics
_journal_page_first 4892
_journal_paper_doi 10.1021/om800460h
_journal_volume 27
_journal_year 2008
_chemical_formula_sum 'C29 H35 Cl N O6 Os P'
_chemical_formula_weight 750.20
_chemical_name_systematic
; 
 ? 
;
_space_group_IT_number 61
_symmetry_cell_setting orthorhombic
_symmetry_space_group_name_Hall '-P 2ac 2ab'
_symmetry_space_group_name_H-M 'P b c a'
_atom_sites_solution_hydrogens geom
_atom_sites_solution_primary direct
_atom_sites_solution_secondary difmap
_audit_creation_method SHELXL-97
_cell_angle_alpha 90.00
_cell_angle_beta 90.00
_cell_angle_gamma 90.00
_cell_formula_units_Z 8
_cell_length_a 17.820(3)
_cell_length_b 16.545(2)
_cell_length_c 19.229(3)
_cell_measurement_reflns_used 5937
_cell_measurement_temperature 100(2)
_cell_measurement_theta_max 23
_cell_measurement_theta_min 2.5
_cell_volume 5669.3(15)
_computing_cell_refinement 'SAINT+ v. 6.02 (Bruker AXS, 1999)'
_computing_data_collection 'SMART v. 5.625 (Bruker AXS, 2000)'
_computing_data_reduction 'SAINT+ v. 6.02 (Bruker AXS, 1999)'
_computing_molecular_graphics 'XP, SHELXTL v. 6.1 (Bruker, 2000)'
_computing_publication_material 'XCIF, SHELXTL v. 6.1 (Bruker, 2000)'
_computing_structure_refinement 'SHELXL-97 (Sheldrick, 1997)'
_computing_structure_solution 'SHELXS-97 (Sheldrick, 1990)'
_diffrn_ambient_temperature 100(2)
_diffrn_detector_area_resol_mean 8.26
_diffrn_measured_fraction_theta_full 1.000
_diffrn_measured_fraction_theta_max 0.957
_diffrn_measurement_device_type 'Bruker SMART APEX CCD system'
_diffrn_measurement_method '\w rotations with narrow frames'
_diffrn_radiation_monochromator graphite
_diffrn_radiation_source 'normal-focus sealed tube'
_diffrn_radiation_type MoK\a
_diffrn_radiation_wavelength 0.71073
_diffrn_reflns_av_R_equivalents 0.0846
_diffrn_reflns_av_sigmaI/netI 0.0479
_diffrn_reflns_limit_h_max 24
_diffrn_reflns_limit_h_min -24
_diffrn_reflns_limit_k_max 21
_diffrn_reflns_limit_k_min -22
_diffrn_reflns_limit_l_max 24
_diffrn_reflns_limit_l_min -25
_diffrn_reflns_number 67418
_diffrn_reflns_theta_full 27.50
_diffrn_reflns_theta_max 28.90
_diffrn_reflns_theta_min 1.99
_diffrn_standards_decay_% 'no decay'
_exptl_absorpt_coefficient_mu 4.693
_exptl_absorpt_correction_T_max 0.920
_exptl_absorpt_correction_T_min 0.444
_exptl_absorpt_correction_type multi-scan
_exptl_absorpt_process_details
;
 Absorption correction performed with SADABS program. This is based on the
method of Blessing: Blessing, R. H., Acta Crystallogr., Sect. A 1995, 51, 33.
;
_exptl_crystal_colour yellow
_exptl_crystal_density_diffrn 1.758
_exptl_crystal_density_method 'not measured'
_exptl_crystal_description 'irregular prism'
_exptl_crystal_F_000 2976
_exptl_crystal_size_max 0.16
_exptl_crystal_size_mid 0.10
_exptl_crystal_size_min 0.04
_refine_diff_density_max 1.660
_refine_diff_density_min -2.261
_refine_diff_density_rms 0.184
_refine_ls_extinction_method none
_refine_ls_goodness_of_fit_ref 1.195
_refine_ls_hydrogen_treatment mixed
_refine_ls_matrix_type full
_refine_ls_number_parameters 361
_refine_ls_number_reflns 7148
_refine_ls_number_restraints 2
_refine_ls_restrained_S_all 1.195
_refine_ls_R_factor_all 0.0716
_refine_ls_R_factor_gt 0.0526
_refine_ls_shift/su_max 0.001
_refine_ls_shift/su_mean 0.000
_refine_ls_structure_factor_coef Fsqd
_refine_ls_weighting_details 'calc w=1/[\s^2^(Fo^2^)+(0.0365P)^2^+15.5373P] where P=(Fo^2^+2Fc^2^)/3'
_refine_ls_weighting_scheme calc
_refine_ls_wR_factor_gt 0.0980
_refine_ls_wR_factor_ref 0.1039
_reflns_number_gt 5765
_reflns_number_total 7148
_reflns_threshold_expression >2sigma(I)
_cod_data_source_file om800460h_si_001.cif
_cod_data_source_block mae2911b
_cod_original_cell_volume 5669.5(14)
_cod_original_sg_symbol_H-M 'P bca'
_cod_database_code 4071903

loop_
_symmetry_equiv_pos_as_xyz
'x, y, z'
'-x+1/2, -y, z+1/2'
'-x, y+1/2, -z+1/2'
'x+1/2, -y+1/2, -z'
'-x, -y, -z'
'x-1/2, y, -z-1/2'
'x, -y-1/2, z-1/2'
'-x-1/2, y-1/2, z'

loop_
_atom_site_label
_atom_site_type_symbol
_atom_site_fract_x
_atom_site_fract_y
_atom_site_fract_z
_atom_site_U_iso_or_equiv
_atom_site_adp_type
_atom_site_occupancy
_atom_site_symmetry_multiplicity
_atom_site_calc_flag
_atom_site_refinement_flags
_atom_site_disorder_assembly
_atom_site_disorder_group
Os Os 0.536190(11) 0.266467(13) 0.222896(11) 0.01435(7) Uani 1 1 d . . .
Cl Cl 0.65954(8) 0.24620(9) 0.17442(8) 0.0229(3) Uani 1 1 d . . .
P P 0.49541(8) 0.21971(8) 0.11713(8) 0.0142(3) Uani 1 1 d . A .
O1 O 0.6697(2) 0.4428(3) 0.1843(2) 0.0262(10) Uani 1 1 d . . .
O2 O 0.5953(3) 0.4698(3) 0.2755(2) 0.0335(11) Uani 1 1 d . . .
O3 O 0.4335(2) 0.4120(3) 0.1221(2) 0.0251(10) Uani 1 1 d . . .
O4 O 0.4430(3) 0.4695(3) 0.2265(2) 0.0312(11) Uani 1 1 d . . .
O5 O 0.5022(2) 0.2749(2) 0.0470(2) 0.0180(8) Uani 1 1 d . . .
O6 O 0.40491(19) 0.2038(2) 0.12148(19) 0.0160(8) Uani 1 1 d . . .
N N 0.5335(3) 0.1370(3) 0.0864(2) 0.0175(10) Uani 1 1 d D . .
C1 C 0.5467(3) 0.3914(4) 0.1789(3) 0.0191(12) Uani 1 1 d . . .
H1 H 0.566(3) 0.386(4) 0.134(3) 0.023 Uiso 1 1 d . . .
C2 C 0.6029(4) 0.4384(4) 0.2193(3) 0.0244(13) Uani 1 1 d . . .
C3 C 0.7296(4) 0.4815(4) 0.2225(4) 0.0384(18) Uani 1 1 d . . .
H3A H 0.7181 0.5391 0.2281 0.058 Uiso 1 1 calc R . .
H3B H 0.7768 0.4755 0.1970 0.058 Uiso 1 1 calc R . .
H3C H 0.7344 0.4563 0.2684 0.058 Uiso 1 1 calc R . .
C4 C 0.4717(3) 0.4295(3) 0.1803(3) 0.0200(12) Uani 1 1 d . . .
C5 C 0.3578(3) 0.4418(4) 0.1172(3) 0.0270(14) Uani 1 1 d . . .
H5A H 0.3258 0.4123 0.1499 0.041 Uiso 1 1 calc R . .
H5B H 0.3392 0.4340 0.0698 0.041 Uiso 1 1 calc R . .
H5C H 0.3570 0.4995 0.1287 0.041 Uiso 1 1 calc R . .
C6 C 0.4470(3) 0.3085(3) 0.0047(3) 0.0165(11) Uani 1 1 d . . .
C7 C 0.3802(3) 0.2705(3) -0.0146(3) 0.0186(12) Uani 1 1 d . . .
C8 C 0.3313(3) 0.3139(4) -0.0575(3) 0.0219(13) Uani 1 1 d . . .
H8 H 0.2847 0.2901 -0.0703 0.026 Uiso 1 1 calc R . .
C9 C 0.3484(4) 0.3902(4) -0.0819(3) 0.0243(14) Uani 1 1 d . . .
H9 H 0.3137 0.4188 -0.1103 0.029 Uiso 1 1 calc R . .
C10 C 0.4169(4) 0.4246(4) -0.0643(3) 0.0247(14) Uani 1 1 d . . .
H10 H 0.4302 0.4762 -0.0822 0.030 Uiso 1 1 calc R . .
C11 C 0.4657(3) 0.3841(4) -0.0210(3) 0.0210(12) Uani 1 1 d . . .
H11 H 0.5123 0.4081 -0.0088 0.025 Uiso 1 1 calc R . .
C12 C 0.3711(3) 0.1546(3) 0.0710(3) 0.0147(11) Uani 1 1 d . . .
C13 C 0.3595(3) 0.1861(3) 0.0049(3) 0.0168(12) Uani 1 1 d . . .
C14 C 0.3212(3) 0.1355(4) -0.0426(3) 0.0212(13) Uani 1 1 d . . .
H14 H 0.3113 0.1547 -0.0883 0.025 Uiso 1 1 calc R . .
C15 C 0.2981(3) 0.0592(4) -0.0242(3) 0.0242(14) Uani 1 1 d . . .
H15 H 0.2722 0.0264 -0.0568 0.029 Uiso 1 1 calc R . .
C16 C 0.3126(3) 0.0305(4) 0.0418(3) 0.0236(13) Uani 1 1 d . . .
H16 H 0.2969 -0.0225 0.0542 0.028 Uiso 1 1 calc R . .
C17 C 0.3497(3) 0.0777(4) 0.0901(3) 0.0189(12) Uani 1 1 d . . .
H17 H 0.3602 0.0577 0.1354 0.023 Uiso 1 1 calc R . .
C18 C 0.5577(4) 0.0718(4) 0.1334(3) 0.0284(15) Uani 1 1 d . A .
H18A H 0.5159 0.0566 0.1639 0.043 Uiso 1 1 calc R . .
H18B H 0.5999 0.0906 0.1617 0.043 Uiso 1 1 calc R . .
H18C H 0.5732 0.0248 0.1060 0.043 Uiso 1 1 calc R . .
C19A C 0.5371(9) 0.1150(6) 0.0123(4) 0.025(3) Uiso 0.67(4) 1 d PD A 1
H19A H 0.5879 0.0966 0.0009 0.037 Uiso 0.67(4) 1 calc PR A 1
H19B H 0.5245 0.1622 -0.0162 0.037 Uiso 0.67(4) 1 calc PR A 1
H19C H 0.5012 0.0714 0.0028 0.037 Uiso 0.67(4) 1 calc PR A 1
C19B C 0.5712(18) 0.1270(14) 0.0193(10) 0.030(7) Uiso 0.33(4) 1 d PD A 2
H19D H 0.6229 0.1468 0.0229 0.045 Uiso 0.33(4) 1 calc PR A 2
H19E H 0.5443 0.1579 -0.0163 0.045 Uiso 0.33(4) 1 calc PR A 2
H19F H 0.5716 0.0697 0.0066 0.045 Uiso 0.33(4) 1 calc PR A 2
C20 C 0.5813(3) 0.2318(4) 0.3306(3) 0.0186(11) Uani 1 1 d . . .
C21 C 0.6609(3) 0.2182(3) 0.3569(3) 0.0203(13) Uani 1 1 d . . .
H21 H 0.6870 0.1806 0.3242 0.024 Uiso 1 1 calc R . .
C22 C 0.6555(3) 0.1771(4) 0.4287(3) 0.0289(15) Uani 1 1 d . . .
H22A H 0.6297 0.2132 0.4613 0.043 Uiso 1 1 calc R . .
H22B H 0.7061 0.1656 0.4460 0.043 Uiso 1 1 calc R . .
H22C H 0.6274 0.1265 0.4244 0.043 Uiso 1 1 calc R . .
C23 C 0.7068(3) 0.2953(4) 0.3624(3) 0.0276(14) Uani 1 1 d . . .
H23A H 0.7073 0.3228 0.3173 0.041 Uiso 1 1 calc R . .
H23B H 0.7582 0.2819 0.3761 0.041 Uiso 1 1 calc R . .
H23C H 0.6843 0.3309 0.3974 0.041 Uiso 1 1 calc R . .
C24 C 0.5430(3) 0.1652(4) 0.2990(3) 0.0200(12) Uani 1 1 d . . .
H24 H 0.5681 0.1150 0.2928 0.024 Uiso 1 1 calc R . .
C25 C 0.4681(3) 0.1744(4) 0.2771(3) 0.0249(13) Uani 1 1 d . . .
H25 H 0.4427 0.1294 0.2573 0.030 Uiso 1 1 calc R . .
C26 C 0.4290(3) 0.2495(4) 0.2839(3) 0.0215(13) Uani 1 1 d . . .
C27 C 0.3481(4) 0.2593(5) 0.2636(3) 0.0317(16) Uani 1 1 d . . .
H27A H 0.3160 0.2462 0.3034 0.048 Uiso 1 1 calc R . .
H27B H 0.3365 0.2229 0.2249 0.048 Uiso 1 1 calc R . .
H27C H 0.3391 0.3153 0.2492 0.048 Uiso 1 1 calc R . .
C28 C 0.4708(3) 0.3155(4) 0.3102(3) 0.0198(12) Uani 1 1 d . . .
H28 H 0.4479 0.3673 0.3113 0.024 Uiso 1 1 calc R . .
C29 C 0.5456(3) 0.3078(3) 0.3349(3) 0.0182(12) Uani 1 1 d . . .
H29 H 0.5712 0.3531 0.3541 0.022 Uiso 1 1 calc R . .

loop_
_atom_site_aniso_label
_atom_site_aniso_U_11
_atom_site_aniso_U_22
_atom_site_aniso_U_33
_atom_site_aniso_U_23
_atom_site_aniso_U_13
_atom_site_aniso_U_12
Os 0.01429(11) 0.01564(12) 0.01313(11) 0.00099(9) -0.00019(9) -0.00057(8)
Cl 0.0161(6) 0.0286(8) 0.0239(7) -0.0003(6) 0.0026(6) 0.0002(5)
P 0.0150(7) 0.0137(7) 0.0139(7) 0.0020(5) 0.0010(6) 0.0007(5)
O1 0.026(2) 0.030(2) 0.022(2) 0.0064(19) -0.0085(18) -0.0090(19)
O2 0.043(3) 0.034(3) 0.023(2) -0.006(2) -0.007(2) -0.017(2)
O3 0.017(2) 0.038(3) 0.020(2) -0.008(2) 0.0002(18) 0.0052(18)
O4 0.041(3) 0.025(2) 0.027(2) -0.009(2) -0.005(2) 0.011(2)
O5 0.018(2) 0.022(2) 0.0145(19) 0.0035(17) -0.0017(16) 0.0016(17)
O6 0.0108(18) 0.022(2) 0.015(2) -0.0008(16) 0.0017(15) -0.0037(15)
N 0.017(2) 0.019(3) 0.017(2) -0.0009(19) 0.002(2) 0.0014(19)
C1 0.024(3) 0.021(3) 0.013(3) 0.002(2) -0.003(2) -0.004(2)
C2 0.032(3) 0.021(3) 0.020(3) 0.005(3) -0.010(3) -0.009(3)
C3 0.032(4) 0.045(4) 0.039(4) 0.021(4) -0.022(3) -0.022(3)
C4 0.031(3) 0.016(3) 0.013(3) -0.001(2) -0.002(2) -0.001(2)
C5 0.022(3) 0.032(4) 0.027(3) -0.003(3) -0.004(3) 0.011(3)
C6 0.019(3) 0.019(3) 0.011(3) 0.000(2) 0.003(2) 0.002(2)
C7 0.021(3) 0.019(3) 0.015(3) -0.002(2) 0.005(2) 0.001(2)
C8 0.022(3) 0.025(3) 0.019(3) -0.003(2) -0.001(2) 0.005(2)
C9 0.032(3) 0.027(3) 0.014(3) 0.004(2) -0.002(3) 0.013(3)
C10 0.038(4) 0.021(3) 0.014(3) 0.006(2) 0.007(3) 0.005(3)
C11 0.027(3) 0.021(3) 0.015(3) -0.002(2) 0.005(3) -0.005(3)
C12 0.010(2) 0.018(3) 0.016(3) -0.005(2) -0.002(2) 0.001(2)
C13 0.017(3) 0.017(3) 0.016(3) -0.003(2) 0.001(2) -0.001(2)
C14 0.019(3) 0.029(3) 0.016(3) -0.004(2) 0.000(2) 0.002(2)
C15 0.021(3) 0.024(3) 0.027(3) -0.007(3) -0.001(3) -0.003(2)
C16 0.018(3) 0.018(3) 0.034(4) 0.001(3) 0.007(3) -0.001(2)
C17 0.014(3) 0.025(3) 0.018(3) 0.005(2) -0.002(2) 0.004(2)
C18 0.033(4) 0.029(4) 0.023(3) 0.004(3) 0.000(3) 0.012(3)
C20 0.020(3) 0.023(3) 0.013(3) 0.002(2) 0.003(2) -0.001(2)
C21 0.023(3) 0.021(3) 0.017(3) 0.001(2) -0.001(2) 0.008(2)
C22 0.021(3) 0.042(4) 0.023(3) 0.012(3) -0.005(3) 0.006(3)
C23 0.018(3) 0.035(4) 0.030(4) 0.001(3) -0.005(3) 0.003(3)
C24 0.024(3) 0.022(3) 0.014(3) 0.007(2) 0.001(2) 0.003(2)
C25 0.027(3) 0.031(3) 0.017(3) 0.002(3) 0.001(3) -0.011(3)
C26 0.018(3) 0.034(4) 0.013(3) 0.006(2) -0.001(2) -0.002(2)
C27 0.022(3) 0.056(5) 0.017(3) 0.004(3) 0.000(2) 0.002(3)
C28 0.023(3) 0.026(3) 0.011(3) 0.001(2) 0.000(2) 0.006(2)
C29 0.030(3) 0.006(2) 0.018(3) -0.003(2) 0.003(2) -0.004(2)

loop_
_atom_type_symbol
_atom_type_description
_atom_type_scat_dispersion_real
_atom_type_scat_dispersion_imag
_atom_type_scat_source
C C 0.0033 0.0016 'International Tables Vol C Tables 4.2.6.8 and 6.1.1.4'
H H 0.0000 0.0000 'International Tables Vol C Tables 4.2.6.8 and 6.1.1.4'
N N 0.0061 0.0033 'International Tables Vol C Tables 4.2.6.8 and 6.1.1.4'
O O 0.0106 0.0060 'International Tables Vol C Tables 4.2.6.8 and 6.1.1.4'
P P 0.1023 0.0942 'International Tables Vol C Tables 4.2.6.8 and 6.1.1.4'
Cl Cl 0.1484 0.1585 'International Tables Vol C Tables 4.2.6.8 and 6.1.1.4'
Os Os -1.2165 7.6030 'International Tables Vol C Tables 4.2.6.8 and 6.1.1.4'

loop_
_geom_angle_atom_site_label_1
_geom_angle_atom_site_label_2
_geom_angle_atom_site_label_3
_geom_angle
C28 Os C25 66.6(2)
C28 Os C24 78.8(2)
C25 Os C24 37.0(2)
C28 Os C1 89.5(2)
C25 Os C1 149.3(2)
C24 Os C1 159.5(2)
C28 Os C26 37.0(2)
C25 Os C26 37.3(2)
C24 Os C26 67.2(2)
C1 Os C26 112.4(2)
C28 Os C29 37.1(2)
C25 Os C29 78.5(2)
C24 Os C29 66.4(2)
C1 Os C29 94.2(2)
C26 Os C29 66.9(2)
C28 Os C20 65.7(2)
C25 Os C20 66.1(2)
C24 Os C20 36.9(2)
C1 Os C20 122.8(2)
C26 Os C20 78.2(2)
C29 Os C20 36.1(2)
C28 Os P 129.31(15)
C25 Os P 90.67(16)
C24 Os P 110.22(16)
C1 Os P 90.19(15)
C26 Os P 98.66(15)
C29 Os P 165.45(15)
C20 Os P 145.78(15)
C28 Os Cl 146.06(16)
C25 Os Cl 125.98(18)
C24 Os Cl 95.70(15)
C1 Os Cl 84.62(16)
C26 Os Cl 162.62(16)
C29 Os Cl 109.98(15)
C20 Os Cl 89.71(14)
P Os Cl 84.21(5)
O5 P O6 101.9(2)
O5 P N 98.0(2)
O6 P N 107.0(2)
O5 P Os 121.32(15)
O6 P Os 108.74(15)
N P Os 118.08(18)
C2 O1 C3 114.6(5)
C4 O3 C5 117.2(5)
C6 O5 P 130.8(4)
C12 O6 P 118.8(3)
C19B N C19A 25.7(10)
C19B N C18 108.9(10)
C19A N C18 113.6(6)
C19B N P 127.0(9)
C19A N P 125.0(5)
C18 N P 120.8(4)
C4 C1 C2 112.2(5)
C4 C1 Os 108.1(4)
C2 C1 Os 110.0(4)
C4 C1 H1 113(4)
C2 C1 H1 106(4)
Os C1 H1 107(4)
O2 C2 O1 120.9(5)
O2 C2 C1 128.2(6)
O1 C2 C1 110.9(5)
O1 C3 H3A 109.5
O1 C3 H3B 109.5
H3A C3 H3B 109.5
O1 C3 H3C 109.5
H3A C3 H3C 109.5
H3B C3 H3C 109.5
O4 C4 O3 120.7(6)
O4 C4 C1 128.6(6)
O3 C4 C1 110.7(5)
O3 C5 H5A 109.5
O3 C5 H5B 109.5
H5A C5 H5B 109.5
O3 C5 H5C 109.5
H5A C5 H5C 109.5
H5B C5 H5C 109.5
C11 C6 O5 113.6(5)
C11 C6 C7 121.1(5)
O5 C6 C7 125.3(5)
C6 C7 C8 117.2(5)
C6 C7 C13 124.4(5)
C8 C7 C13 118.3(5)
C9 C8 C7 122.2(6)
C9 C8 H8 118.9
C7 C8 H8 118.9
C8 C9 C10 119.1(6)
C8 C9 H9 120.5
C10 C9 H9 120.5
C11 C10 C9 120.2(6)
C11 C10 H10 119.9
C9 C10 H10 119.9
C10 C11 C6 120.2(6)
C10 C11 H11 119.9
C6 C11 H11 119.9
C17 C12 C13 123.3(5)
C17 C12 O6 118.1(5)
C13 C12 O6 118.6(5)
C12 C13 C14 116.2(5)
C12 C13 C7 123.0(5)
C14 C13 C7 120.7(5)
C15 C14 C13 121.4(6)
C15 C14 H14 119.3
C13 C14 H14 119.3
C14 C15 C16 119.8(6)
C14 C15 H15 120.1
C16 C15 H15 120.1
C15 C16 C17 120.8(6)
C15 C16 H16 119.6
C17 C16 H16 119.6
C12 C17 C16 118.4(5)
C12 C17 H17 120.8
C16 C17 H17 120.8
N C18 H18A 109.5
N C18 H18B 109.5
H18A C18 H18B 109.5
N C18 H18C 109.5
H18A C18 H18C 109.5
H18B C18 H18C 109.5
N C19A H19A 109.5
N C19A H19B 109.5
H19A C19A H19B 109.5
N C19A H19C 109.5
H19A C19A H19C 109.5
H19B C19A H19C 109.5
N C19B H19D 109.5
N C19B H19E 109.5
H19D C19B H19E 109.5
N C19B H19F 109.5
H19D C19B H19F 109.5
H19E C19B H19F 109.5
C29 C20 C24 119.9(5)
C29 C20 C21 122.0(5)
C24 C20 C21 118.1(5)
C29 C20 Os 70.9(3)
C24 C20 Os 69.1(3)
C21 C20 Os 131.5(4)
C23 C21 C20 113.7(5)
C23 C21 C22 109.9(5)
C20 C21 C22 107.7(5)
C23 C21 H21 108.5
C20 C21 H21 108.5
C22 C21 H21 108.5
C21 C22 H22A 109.5
C21 C22 H22B 109.5
H22A C22 H22B 109.5
C21 C22 H22C 109.5
H22A C22 H22C 109.5
H22B C22 H22C 109.5
C21 C23 H23A 109.5
C21 C23 H23B 109.5
H23A C23 H23B 109.5
C21 C23 H23C 109.5
H23A C23 H23C 109.5
H23B C23 H23C 109.5
C25 C24 C20 119.6(6)
C25 C24 Os 70.8(3)
C20 C24 Os 74.0(3)
C25 C24 H24 120.2
C20 C24 H24 120.2
Os C24 H24 126.9
C24 C25 C26 121.9(6)
C24 C25 Os 72.2(3)
C26 C25 Os 73.2(3)
C24 C25 H25 119.0
C26 C25 H25 119.0
Os C25 H25 127.7
C28 C26 C25 116.5(5)
C28 C26 C27 121.0(6)
C25 C26 C27 122.5(6)
C28 C26 Os 69.2(3)
C25 C26 Os 69.5(3)
C27 C26 Os 131.5(4)
C26 C27 H27A 109.5
C26 C27 H27B 109.5
H27A C27 H27B 109.5
C26 C27 H27C 109.5
H27A C27 H27C 109.5
H27B C27 H27C 109.5
C26 C28 C29 123.0(5)
C26 C28 Os 73.8(3)
C29 C28 Os 74.1(3)
C26 C28 H28 118.5
C29 C28 H28 118.5
Os C28 H28 125.4
C20 C29 C28 118.8(5)
C20 C29 Os 73.0(3)
C28 C29 Os 68.8(3)
C20 C29 H29 120.6
C28 C29 H29 120.6
Os C29 H29 129.9

loop_
_geom_bond_atom_site_label_1
_geom_bond_atom_site_label_2
_geom_bond_distance
Os C28 2.198(6)
Os C25 2.209(6)
Os C24 2.228(6)
Os C1 2.242(6)
Os C26 2.259(6)
Os C29 2.267(6)
Os C20 2.294(6)
Os P 2.2940(15)
Os Cl 2.4111(14)
P O5 1.632(4)
P O6 1.636(4)
P N 1.638(5)
O1 C2 1.370(7)
O1 C3 1.446(7)
O2 C2 1.208(7)
O3 C4 1.342(7)
O3 C5 1.438(7)
O4 C4 1.221(7)
O5 C6 1.393(6)
O6 C12 1.403(6)
N C19B 1.463(13)
N C19A 1.472(9)
N C18 1.472(7)
C1 C4 1.477(8)
C1 C2 1.485(8)
C1 H1 0.94(6)
C3 H3A 0.9800
C3 H3B 0.9800
C3 H3C 0.9800
C5 H5A 0.9800
C5 H5B 0.9800
C5 H5C 0.9800
C6 C11 1.386(8)
C6 C7 1.397(8)
C7 C8 1.399(8)
C7 C13 1.492(8)
C8 C9 1.381(9)
C8 H8 0.9500
C9 C10 1.390(9)
C9 H9 0.9500
C10 C11 1.376(8)
C10 H10 0.9500
C11 H11 0.9500
C12 C17 1.377(8)
C12 C13 1.390(8)
C13 C14 1.413(8)
C14 C15 1.375(9)
C14 H14 0.9500
C15 C16 1.380(8)
C15 H15 0.9500
C16 C17 1.382(8)
C16 H16 0.9500
C17 H17 0.9500
C18 H18A 0.9800
C18 H18B 0.9800
C18 H18C 0.9800
C19A H19A 0.9800
C19A H19B 0.9800
C19A H19C 0.9800
C19B H19D 0.9800
C19B H19E 0.9800
C19B H19F 0.9800
C20 C29 1.412(8)
C20 C24 1.432(8)
C20 C21 1.523(8)
C21 C23 1.517(9)
C21 C22 1.543(8)
C21 H21 1.0000
C22 H22A 0.9800
C22 H22B 0.9800
C22 H22C 0.9800
C23 H23A 0.9800
C23 H23B 0.9800
C23 H23C 0.9800
C24 C25 1.409(8)
C24 H24 0.9500
C25 C26 1.430(9)
C25 H25 0.9500
C26 C28 1.415(8)
C26 C27 1.502(8)
C27 H27A 0.9800
C27 H27B 0.9800
C27 H27C 0.9800
C28 C29 1.421(8)
C28 H28 0.9500
C29 H29 0.9500
